data_1513882
loop_
_publ_author_name
'Le Bail, Armel'

_publ_contact_author_address
; 
Universit\'e du Maine, Institut des Mol\'ecules et des Mat\'eriaux du Mans, 
CNRS UMR 6283, 72085 Le Mans, France
;
_publ_contact_author_email armel.le_bail@univ-lemans.fr
_publ_contact_author_fax '33 (0)2 43 83 35 06'
_publ_contact_author_name 'Armel Le Bail'
_publ_contact_author_phone '33 (0)2 43 83 33 47'
_publ_section_title
;
 On two new K~2~FeF~5~ forms
;
_journal_issue 1
_journal_name_full 'Powder Diffraction'
_journal_page_first 33
_journal_page_last 41
_journal_paper_doi 10.1017/S0885715613001334
_journal_volume 29
_journal_year 2014
_chemical_formula_moiety 'F5 Fe, 2(K)'
_chemical_formula_sum 'F5 Fe K2'
_chemical_formula_weight 229.05
_space_group_IT_number 12
_symmetry_cell_setting monoclinic
_symmetry_space_group_name_Hall '-C 2y'
_symmetry_space_group_name_H-M 'C 1 2/m 1'
_cell_angle_alpha 90.00000
_cell_angle_beta 118.241(1)
_cell_angle_gamma 90.00000
_cell_formula_units_Z 4
_cell_length_a 13.0919(2)
_cell_length_b 5.7311(1)
_cell_length_c 7.3114(1)
_cell_measurement_temperature 296
_cell_volume 483.281(14)
_computing_structure_refinement FULLPROF
_computing_structure_solution ESPOIR
_diffrn_ambient_temperature 296
_diffrn_measurement_device_type 'Siemens D500'
_diffrn_measurement_method 'step scan'
_diffrn_radiation_monochromator graphite
_diffrn_radiation_source 'X-ray tube'
_diffrn_radiation_type CuK\a
_diffrn_radiation_wavelength 1.5418
_exptl_crystal_density_diffrn 3.148
_exptl_crystal_F_000 436.0
_pd_char_colour white
_pd_meas_2theta_range_inc 0.020000
_pd_meas_2theta_range_max 130.00000
_pd_meas_2theta_range_min 10.00000
_pd_meas_number_of_points 6001
_pd_proc_2theta_range_inc 0.020000
_pd_proc_2theta_range_max 129.8888
_pd_proc_2theta_range_min 9.8888
_pd_proc_ls_prof_R_factor 8.8137
_pd_proc_ls_prof_wR_expected 6.3929
_pd_proc_ls_prof_wR_factor 11.9213
_pd_proc_wavelength 1.540560
_refine_ls_goodness_of_fit_all 1.865
_refine_ls_number_parameters 55
_refine_ls_number_reflns 972
_refine_ls_number_restraints 0
_refine_ls_R_I_factor 5.7800
_cod_data_source_file K2FeF5-form-IV.cif
_cod_data_source_block K2FeF5-form-IV
_cod_original_sg_symbol_H-M 'C 2/m'
_cod_database_code 1513882
_pd_proc_ls_prof_cr_factor 14.3083
_pd_proc_ls_prof_cwr_factor 17.0215
_pd_proc_ls_prof_cwr_expected 9.1279
_pd_proc_ls_prof_chi2 3.4774
_pd_proc_ls_prof_echi2 3.5401

loop_
_symmetry_equiv_pos_as_xyz
x,y,z
-x,y,-z
-x,-y,-z
x,-y,z
x+1/2,y+1/2,z
-x+1/2,y+1/2,-z
-x+1/2,-y+1/2,-z
x+1/2,-y+1/2,z

loop_
_atom_site_label
_atom_site_fract_x
_atom_site_fract_y
_atom_site_fract_z
_atom_site_U_iso_or_equiv
_atom_site_occupancy
_atom_site_adp_type
_atom_site_type_symbol
K1 0.4773(2) 0.00000 0.7516(4) 0.0168(8) 1.00000 Uiso K
K2 0.1661(3) 0.00000 0.7697(5) 0.0167(9) 1.00000 Uiso K
Fe 0.1876(2) 0.00000 0.2811(3) 0.0133(7) 1.00000 Uiso Fe
F1 0.25000 0.25000 0.50000 0.0218(19) 1.00000 Uiso F
F2 0.0571(5) 0.00000 0.3277(8) 0.019(2) 1.00000 Uiso F
F3 0.3397(5) 0.00000 0.3069(9) 0.024(2) 1.00000 Uiso F
F4 0.1404(4) 0.2368(7) 0.0904(7) 0.0245(15) 1.00000 Uiso F

loop_
_atom_type_symbol
_atom_type_scat_Cromer_Mann_a1
_atom_type_scat_Cromer_Mann_b1
_atom_type_scat_Cromer_Mann_a2
_atom_type_scat_Cromer_Mann_b2
_atom_type_scat_Cromer_Mann_a3
_atom_type_scat_Cromer_Mann_b3
_atom_type_scat_Cromer_Mann_a4
_atom_type_scat_Cromer_Mann_b4
_atom_type_scat_Cromer_Mann_c
_atom_type_scat_dispersion_real
_atom_type_scat_dispersion_imag
_atom_type_scat_source
K+1 7.95780 12.63310 7.49170 0.76740 6.35900 -0.00200 1.19150 31.91280 -4.99780 0.36500 1.06600 International_Tables_for_Crystallography_Vol.C(1991)_Tables_6.1.1.4_and_6.1.1.5
Fe+3 11.17640 4.61470 7.38630 0.30050 3.39480 11.67290 0.07240 38.55660 0.97070 -1.17900 3.20400 International_Tables_for_Crystallography_Vol.C(1991)_Tables_6.1.1.4_and_6.1.1.5
F-1 3.63220 5.27756 3.51057 14.73530 1.26064 0.44226 0.94071 47.34370 0.65340 0.06900 0.05300 International_Tables_for_Crystallography_Vol.C(1991)_Tables_6.1.1.4_and_6.1.1.5

loop_
_geom_angle_atom_site_label_1
_geom_angle_atom_site_label_2
_geom_angle_atom_site_label_3
_geom_angle
_geom_angle_site_symmetry_1
_geom_angle_site_symmetry_3
_geom_angle_publ_flag
F1 Fe F2 85.31(14) . . yes
F1 Fe F3 84.80(15) . . yes
F1 Fe F4 86.65(13) . . yes
F1 Fe F1 90.87(8) . 4_555 yes
F1 Fe F4 176.2(2) . 4_555 yes
F2 Fe F3 165.9(3) . . yes
F2 Fe F4 97.4(2) . . yes
F1 Fe F2 85.31(14) 4_555 . yes
F2 Fe F4 97.4(2) . 4_555 yes
F3 Fe F4 92.0(2) . . yes
F1 Fe F3 84.80(15) 4_555 . yes
F3 Fe F4 92.0(2) . 4_555 yes
F1 Fe F4 176.2(2) 4_555 . yes
F4 Fe F4 95.7(2) . 4_555 yes
F1 Fe F4 86.65(13) 4_555 4_555 yes
Fe F1 Fe 180.00 . 6_556 yes

loop_
_geom_bond_atom_site_label_1
_geom_bond_atom_site_label_2
_geom_bond_distance
_geom_bond_site_symmetry_2
_geom_bond_publ_flag
K1 F1 3.0185(19) . ?
K1 F1 3.0185(19) 4_555 ?
K1 F2 2.9160(9) 6_546 ?
K1 F2 2.9160(9) 6_556 ?
K1 F3 2.876(6) . ?
K1 F3 2.625(8) 2_656 ?
K1 F4 2.822(4) 5_546 ?
K1 F4 2.769(6) 6_546 ?
K1 F4 2.769(6) 7_556 ?
K1 F4 2.822(4) 8_556 ?
K2 F1 3.033(4) . ?
K2 F1 3.033(4) 4_555 ?
K2 F2 2.849(6) . ?
K2 F2 2.660(8) 2_556 ?
K2 F3 2.9138(14) 6_546 ?
K2 F3 2.9138(14) 6_556 ?
K2 F4 2.863(7) 1_556 ?
K2 F4 2.863(7) 4_556 ?
K2 F4 2.699(5) 6_546 ?
K2 F4 2.699(5) 7_556 ?
Fe F1 2.0111(14) . yes
Fe F2 1.894(8) . yes
Fe F3 1.909(8) . yes
Fe F4 1.831(4) . yes
Fe F1 2.0111(14) 4_555 yes
Fe F4 1.831(4) 4_555 yes
